data_4507520
loop_
_publ_author_name
'Bon, Volodymyr'
'Senkovska, Irena'
'Baburin, Igor A.'
'Kaskel, Stefan'

_publ_section_title
;
 Zr- and Hf-Based Metal--Organic Frameworks: Tracking Down the
 Polymorphism
;
_journal_issue 3
_journal_name_full 'Crystal Growth &amp; Design'
_journal_page_first 1231
_journal_paper_doi 10.1021/cg301691d
_journal_volume 13
_journal_year 2013
_chemical_formula_sum 'C26.4 H8.8 Hf6.09 O32.8 S4.4'
_chemical_formula_weight 2079.18
_chemical_name_systematic
; 
 ? 
;
_space_group_IT_number 229
_symmetry_cell_setting cubic
_symmetry_space_group_name_Hall '-I 4 2 3'
_symmetry_space_group_name_H-M 'I m -3 m'
_atom_sites_solution_hydrogens geom
_atom_sites_solution_primary direct
_atom_sites_solution_secondary difmap
_audit_creation_method SHELXL-97
_cell_angle_alpha 90.00
_cell_angle_beta 90.00
_cell_angle_gamma 90.00
_cell_formula_units_Z 60
_cell_length_a 53.510(6)
_cell_length_b 53.510(6)
_cell_length_c 53.510(6)
_cell_measurement_reflns_used 675
_cell_measurement_temperature 296(2)
_cell_measurement_theta_max 29.36
_cell_measurement_theta_min 2.78
_cell_volume 153216(3)
_computing_cell_refinement 'mosflm 1.0.5'
_computing_data_collection 'marCCD 1994-2002'
_computing_data_reduction scala
_computing_molecular_graphics 'Diamond 3.1'
_computing_publication_material WinGX
_computing_structure_refinement 'SHELXL-97 (Sheldrick, 1997)'
_computing_structure_solution 'SHELXS-97 (Sheldrick, 1997)'
_diffrn_ambient_temperature 296(2)
_diffrn_measured_fraction_theta_full 0.997
_diffrn_measured_fraction_theta_max 0.997
_diffrn_measurement_device_type 'MX-225 CCD'
_diffrn_measurement_method '\D\f scans'
_diffrn_radiation_monochromator 'Si 111'
_diffrn_radiation_probe x-ray
_diffrn_radiation_type synchrotron
_diffrn_radiation_wavelength 0.88561
_diffrn_reflns_av_R_equivalents 0.0468
_diffrn_reflns_av_sigmaI/netI 0.0815
_diffrn_reflns_limit_h_max 38
_diffrn_reflns_limit_h_min 0
_diffrn_reflns_limit_k_max 67
_diffrn_reflns_limit_k_min 1
_diffrn_reflns_limit_l_max 67
_diffrn_reflns_limit_l_min 0
_diffrn_reflns_number 28050
_diffrn_reflns_theta_full 34.13
_diffrn_reflns_theta_max 34.13
_diffrn_reflns_theta_min 3.22
_diffrn_source synchrotron
_diffrn_source_type 'BESSY BL MX-14.2'
_exptl_absorpt_coefficient_mu 11.058
_exptl_absorpt_correction_T_max 0.7326
_exptl_absorpt_correction_T_min 0.7326
_exptl_absorpt_correction_type multi-scan
_exptl_absorpt_process_details Scala
_exptl_crystal_colour colorless
_exptl_crystal_density_diffrn 1.352
_exptl_crystal_density_method 'not measured'
_exptl_crystal_description cubic
_exptl_crystal_F_000 56310
_exptl_crystal_size_max 0.03
_exptl_crystal_size_mid 0.03
_exptl_crystal_size_min 0.03
_refine_diff_density_max 2.480
_refine_diff_density_min -2.739
_refine_diff_density_rms 0.274
_refine_ls_extinction_method none
_refine_ls_goodness_of_fit_ref 1.062
_refine_ls_hydrogen_treatment constr
_refine_ls_matrix_type full
_refine_ls_number_parameters 462
_refine_ls_number_reflns 14690
_refine_ls_number_restraints 29
_refine_ls_restrained_S_all 1.063
_refine_ls_R_factor_all 0.0644
_refine_ls_R_factor_gt 0.0611
_refine_ls_shift/su_max 0.019
_refine_ls_shift/su_mean 0.001
_refine_ls_structure_factor_coef Fsqd
_refine_ls_weighting_details 'calc w=1/[\s^2^(Fo^2^)+(0.1185P)^2^+2798.6831P] where P=(Fo^2^+2Fc^2^)/3'
_refine_ls_weighting_scheme calc
_refine_ls_wR_factor_gt 0.1853
_refine_ls_wR_factor_ref 0.1891
_reflns_number_gt 13454
_reflns_number_total 14690
_reflns_threshold_expression >2sigma(I)
_cod_data_source_file cg301691d_si_001.cif
_cod_data_source_block DUT-68(Hf)
_cod_original_cell_volume 153216(31)
_cod_original_sg_symbol_H-M Im-3m
_cod_original_formula_sum 'C26.40 H8.80 Hf6.09 O32.80 S4.40'
_cod_database_code 4507520

loop_
_symmetry_equiv_pos_as_xyz
'x, y, z'
'-x, -y, z'
'-x, y, -z'
'x, -y, -z'
'z, x, y'
'z, -x, -y'
'-z, -x, y'
'-z, x, -y'
'y, z, x'
'-y, z, -x'
'y, -z, -x'
'-y, -z, x'
'y, x, -z'
'-y, -x, -z'
'y, -x, z'
'-y, x, z'
'x, z, -y'
'-x, z, y'
'-x, -z, -y'
'x, -z, y'
'z, y, -x'
'z, -y, x'
'-z, y, x'
'-z, -y, -x'
'x+1/2, y+1/2, z+1/2'
'-x+1/2, -y+1/2, z+1/2'
'-x+1/2, y+1/2, -z+1/2'
'x+1/2, -y+1/2, -z+1/2'
'z+1/2, x+1/2, y+1/2'
'z+1/2, -x+1/2, -y+1/2'
'-z+1/2, -x+1/2, y+1/2'
'-z+1/2, x+1/2, -y+1/2'
'y+1/2, z+1/2, x+1/2'
'-y+1/2, z+1/2, -x+1/2'
'y+1/2, -z+1/2, -x+1/2'
'-y+1/2, -z+1/2, x+1/2'
'y+1/2, x+1/2, -z+1/2'
'-y+1/2, -x+1/2, -z+1/2'
'y+1/2, -x+1/2, z+1/2'
'-y+1/2, x+1/2, z+1/2'
'x+1/2, z+1/2, -y+1/2'
'-x+1/2, z+1/2, y+1/2'
'-x+1/2, -z+1/2, -y+1/2'
'x+1/2, -z+1/2, y+1/2'
'z+1/2, y+1/2, -x+1/2'
'z+1/2, -y+1/2, x+1/2'
'-z+1/2, y+1/2, x+1/2'
'-z+1/2, -y+1/2, -x+1/2'
'-x, -y, -z'
'x, y, -z'
'x, -y, z'
'-x, y, z'
'-z, -x, -y'
'-z, x, y'
'z, x, -y'
'z, -x, y'
'-y, -z, -x'
'y, -z, x'
'-y, z, x'
'y, z, -x'
'-y, -x, z'
'y, x, z'
'-y, x, -z'
'y, -x, -z'
'-x, -z, y'
'x, -z, -y'
'x, z, y'
'-x, z, -y'
'-z, -y, x'
'-z, y, -x'
'z, -y, -x'
'z, y, x'
'-x+1/2, -y+1/2, -z+1/2'
'x+1/2, y+1/2, -z+1/2'
'x+1/2, -y+1/2, z+1/2'
'-x+1/2, y+1/2, z+1/2'
'-z+1/2, -x+1/2, -y+1/2'
'-z+1/2, x+1/2, y+1/2'
'z+1/2, x+1/2, -y+1/2'
'z+1/2, -x+1/2, y+1/2'
'-y+1/2, -z+1/2, -x+1/2'
'y+1/2, -z+1/2, x+1/2'
'-y+1/2, z+1/2, x+1/2'
'y+1/2, z+1/2, -x+1/2'
'-y+1/2, -x+1/2, z+1/2'
'y+1/2, x+1/2, z+1/2'
'-y+1/2, x+1/2, -z+1/2'
'y+1/2, -x+1/2, -z+1/2'
'-x+1/2, -z+1/2, y+1/2'
'x+1/2, -z+1/2, -y+1/2'
'x+1/2, z+1/2, y+1/2'
'-x+1/2, z+1/2, -y+1/2'
'-z+1/2, -y+1/2, x+1/2'
'-z+1/2, y+1/2, -x+1/2'
'z+1/2, -y+1/2, -x+1/2'
'z+1/2, y+1/2, x+1/2'

loop_
_atom_site_label
_atom_site_type_symbol
_atom_site_fract_x
_atom_site_fract_y
_atom_site_fract_z
_atom_site_U_iso_or_equiv
_atom_site_adp_type
_atom_site_occupancy
_atom_site_symmetry_multiplicity
_atom_site_calc_flag
_atom_site_refinement_flags
Hf1 Hf 0.362251(6) 0.408681(6) 0.212352(6) 0.01840(11) Uani 1 1 d .
Hf2 Hf 0.345738(5) 0.345738(5) 0.216029(8) 0.01472(12) Uani 1 2 d S
Hf3 Hf 0.332899(6) 0.379548(7) 0.161306(6) 0.02311(11) Uani 1 1 d .
Hf4 Hf 0.395645(5) 0.395645(5) 0.157375(8) 0.01135(12) Uani 1 2 d S
Hf5 Hf 0.2500 0.467080(6) 0.032920(6) 0.02039(13) Uani 1 2 d S
Hf6 Hf 0.295928(11) 0.5000 0.0000 0.01247(14) Uani 1 4 d S
S1 S 0.32048(5) 0.43464(7) 0.08587(5) 0.0493(8) Uani 1 1 d .
S2 S 0.2500 0.33728(5) 0.16272(5) 0.0456(10) Uani 1 2 d S
S3 S 0.29078(6) 0.36910(7) 0.29078(6) 0.0381(8) Uani 1 2 d S
S4 S 0.38323(8) 0.5000 0.19164(7) 0.0426(10) Uani 1 2 d S
O1 O 0.37890(11) 0.41453(11) 0.12495(11) 0.0222(12) Uani 1 1 d .
O2 O 0.33767(12) 0.40661(16) 0.12907(14) 0.0411(19) Uani 1 1 d .
O3 O 0.28767(12) 0.45756(15) 0.04928(14) 0.0390(18) Uani 1 1 d .
O4 O 0.31736(11) 0.47568(11) 0.02551(10) 0.0223(12) Uani 1 1 d .
O5 O 0.29809(12) 0.35932(16) 0.17285(14) 0.045(2) Uani 1 1 d .
O6 O 0.30555(11) 0.33966(13) 0.20940(12) 0.0304(14) Uani 1 1 d .
O7 O 0.32723(11) 0.36239(11) 0.24908(11) 0.0239(12) Uani 1 1 d .
O8 O 0.33957(14) 0.40268(13) 0.24763(13) 0.0405(18) Uani 1 1 d .
O9 O 0.37669(14) 0.44517(11) 0.19640(13) 0.0363(17) Uani 1 1 d .
O10 O 0.40065(11) 0.43537(10) 0.16283(11) 0.0217(12) Uani 1 1 d .
O11 O 0.36179(10) 0.40159(11) 0.17464(11) 0.0210(11) Uani 1 1 d .
O12 O 0.33059(12) 0.38352(12) 0.20257(12) 0.0279(13) Uani 1 1 d .
O13 O 0.37266(10) 0.37266(10) 0.22152(16) 0.0228(17) Uani 1 2 d S
O14 O 0.40125(12) 0.40125(12) 0.20049(17) 0.0258(18) Uani 1 2 d S
O15 O 0.34743(12) 0.34743(12) 0.17759(15) 0.0247(17) Uani 1 2 d S
O16 O 0.36804(11) 0.36804(11) 0.14151(17) 0.0266(18) Uani 1 2 d S
O17 O 0.38193(16) 0.42671(16) 0.24252(14) 0.049(2) Uani 1 1 d .
O18 O 0.33148(17) 0.43515(16) 0.2107(2) 0.066(3) Uani 1 1 d .
O19 O 0.31772(16) 0.36148(19) 0.12840(14) 0.056(2) Uani 1 1 d D
O20 O 0.25308(15) 0.42688(15) 0.0312(2) 0.058(3) Uani 1 1 d D
O21 O 0.26971(13) 0.5000 0.02806(13) 0.0143(14) Uani 1 2 d S
O22 O 0.27532(15) 0.46223(14) 0.0000 0.0208(16) Uani 1 2 d S
C1 C 0.35630(18) 0.41676(19) 0.11829(17) 0.031(2) Uani 1 1 d .
C2 C 0.35080(18) 0.4318(2) 0.09593(19) 0.039(2) Uani 1 1 d U
C3 C 0.3667(2) 0.4456(3) 0.0815(2) 0.060(4) Uani 1 1 d .
H3A H 0.3838 0.4465 0.0842 0.072 Uiso 1 1 calc R
C4 C 0.3540(2) 0.4583(3) 0.0621(3) 0.064(4) Uani 1 1 d .
H4A H 0.3619 0.4689 0.0508 0.077 Uiso 1 1 calc R
C5 C 0.32896(18) 0.4533(2) 0.06170(19) 0.036(2) Uani 1 1 d U
C6 C 0.30990(17) 0.46336(19) 0.04370(16) 0.0299(19) Uani 1 1 d .
C7 C 0.29291(18) 0.3441(2) 0.19022(19) 0.035(2) Uani 1 1 d .
C8 C 0.26965(17) 0.3294(2) 0.18744(19) 0.034(2) Uani 1 1 d .
C9 C 0.26113(19) 0.3093(2) 0.1999(2) 0.041(3) Uani 1 1 d .
H9A H 0.2695 0.3022 0.2135 0.050 Uiso 1 1 calc R
C10 C 0.32727(17) 0.38425(17) 0.25673(17) 0.0288(19) Uani 1 1 d .
C11 C 0.3107(2) 0.3908(2) 0.2783(2) 0.045(3) Uani 1 1 d .
C12 C 0.3080(3) 0.4132(2) 0.2895(3) 0.074(5) Uani 1 1 d .
H12A H 0.3175 0.4272 0.2854 0.088 Uiso 1 1 calc R
C13 C 0.39050(18) 0.45043(16) 0.17809(17) 0.0283(18) Uani 1 1 d .
C14 C 0.3949(2) 0.47709(17) 0.1726(2) 0.043(3) Uani 1 1 d .
C15 C 0.4070(3) 0.4870(2) 0.1525(3) 0.073(5) Uani 1 1 d U
H15A H 0.4145 0.4774 0.1400 0.087 Uiso 1 1 calc R
S5 S 0.3076(3) 0.3845(3) 0.0582(2) 0.056(3) Uani 0.25 1 d PD
O24 O 0.2905(9) 0.4140(6) 0.0136(6) 0.077(11) Uani 0.25 1 d PD
O23 O 0.3450(6) 0.3632(5) 0.0946(5) 0.077(11) Uani 0.25 1 d PD
C19 C 0.2730(8) 0.4137(6) 0.0317(8) 0.037(7) Uani 0.25 1 d PD
C18 C 0.2788(8) 0.4003(7) 0.0560(8) 0.037(7) Uani 0.25 1 d PD
C16 C 0.3248(6) 0.3667(3) 0.1063(4) 0.062(12) Uani 0.25 1 d PD
C17 C 0.3035(10) 0.3773(9) 0.0907(8) 0.062(12) Uani 0.25 1 d PD
O25 O 0.30453(16) 0.40791(18) 0.1644(2) 0.066(3) Uani 1 1 d .
C20 C 0.2786(10) 0.3870(8) 0.0964(11) 0.065(12) Uani 0.25 1 d PD
H20A H 0.2720 0.3852 0.1124 0.078 Uiso 0.25 1 calc PR
C21 C 0.2658(11) 0.3981(8) 0.0793(11) 0.065(12) Uani 0.25 1 d PD
H21A H 0.2497 0.4040 0.0818 0.078 Uiso 0.25 1 calc PR
Hf7 Hf 0.5000 0.5000 0.3368(2) 0.017(2) Uani 0.07 8 d SP
Hf8 Hf 0.5000 0.5000 0.4283(3) 0.042(4) Uani 0.07 8 d SP
Hf9 Hf 0.4859(3) 0.4564(3) 0.3828(2) 0.053(3) Uani 0.04 1 d P

loop_
_atom_site_aniso_label
_atom_site_aniso_U_11
_atom_site_aniso_U_22
_atom_site_aniso_U_33
_atom_site_aniso_U_23
_atom_site_aniso_U_13
_atom_site_aniso_U_12
Hf1 0.02141(18) 0.01327(16) 0.02053(18) -0.00126(11) 0.01000(12) -0.00138(11)
Hf2 0.01469(15) 0.01469(15) 0.0148(2) 0.00153(10) 0.00153(10) -0.00488(15)
Hf3 0.01300(17) 0.0354(2) 0.02091(18) 0.00963(13) -0.00288(12) -0.00554(12)
Hf4 0.01059(14) 0.01059(14) 0.0129(2) 0.00191(10) 0.00191(10) 0.00141(13)
Hf5 0.0166(2) 0.02230(16) 0.02230(16) 0.01147(17) 0.00153(12) 0.00153(12)
Hf6 0.0132(3) 0.0161(3) 0.0081(3) 0.000 0.000 0.000
S1 0.0228(11) 0.084(2) 0.0417(14) 0.0425(15) -0.0029(10) 0.0016(12)
S2 0.0285(18) 0.0542(15) 0.0542(15) 0.0278(18) -0.0199(13) -0.0199(13)
S3 0.0398(12) 0.0348(18) 0.0398(12) -0.0081(12) 0.0270(15) -0.0081(12)
S4 0.066(2) 0.0142(14) 0.048(2) 0.000 0.0330(19) 0.000
O1 0.020(3) 0.027(3) 0.019(3) 0.016(2) -0.007(2) 0.002(2)
O2 0.021(3) 0.066(5) 0.037(4) 0.036(4) -0.002(3) 0.002(3)
O3 0.019(3) 0.058(5) 0.039(4) 0.028(3) -0.002(3) 0.009(3)
O4 0.021(3) 0.031(3) 0.015(3) 0.013(2) -0.006(2) 0.007(2)
O5 0.020(3) 0.068(5) 0.046(4) 0.031(4) -0.007(3) -0.025(3)
O6 0.014(3) 0.048(4) 0.029(3) 0.015(3) -0.001(2) -0.013(3)
O7 0.028(3) 0.026(3) 0.018(3) -0.002(2) 0.012(2) -0.004(2)
O8 0.051(4) 0.034(4) 0.037(4) -0.011(3) 0.033(3) -0.013(3)
O9 0.053(4) 0.014(3) 0.042(4) 0.002(3) 0.025(3) -0.006(3)
O10 0.031(3) 0.008(2) 0.025(3) 0.007(2) 0.010(2) -0.004(2)
O11 0.012(3) 0.027(3) 0.023(3) -0.001(2) 0.006(2) -0.004(2)
O12 0.026(3) 0.030(3) 0.027(3) 0.008(2) -0.001(2) -0.008(2)
O13 0.019(2) 0.019(2) 0.031(4) 0.002(2) 0.002(2) -0.007(3)
O14 0.024(3) 0.024(3) 0.030(5) 0.003(2) 0.003(2) 0.006(3)
O15 0.028(3) 0.028(3) 0.019(4) 0.004(2) 0.004(2) 0.002(3)
O16 0.022(3) 0.022(3) 0.036(5) -0.001(2) -0.001(2) -0.009(3)
O17 0.061(5) 0.059(5) 0.027(4) -0.026(3) 0.007(3) -0.034(4)
O18 0.045(5) 0.036(4) 0.117(9) 0.021(5) 0.038(5) 0.026(4)
O19 0.050(5) 0.088(7) 0.030(4) -0.007(4) -0.015(3) -0.034(5)
O20 0.038(4) 0.030(4) 0.106(8) 0.030(4) 0.006(4) 0.002(3)
O21 0.011(3) 0.019(4) 0.013(3) 0.000 -0.001(3) 0.000
O22 0.022(4) 0.013(4) 0.027(4) 0.000 0.000 0.002(3)
C1 0.030(5) 0.038(5) 0.024(4) 0.016(4) -0.002(3) 0.014(4)
C2 0.030(5) 0.056(6) 0.030(5) 0.032(5) -0.009(4) 0.006(4)
C3 0.029(6) 0.100(11) 0.052(7) 0.042(7) -0.009(5) -0.011(6)
C4 0.023(5) 0.100(11) 0.070(9) 0.060(8) -0.009(5) -0.011(6)
C5 0.027(5) 0.050(6) 0.032(5) 0.024(4) -0.012(4) 0.011(4)
C6 0.027(5) 0.043(5) 0.019(4) 0.010(4) -0.005(3) 0.004(4)
C7 0.022(4) 0.049(6) 0.033(5) 0.003(4) -0.006(4) -0.010(4)
C8 0.018(4) 0.048(6) 0.037(5) 0.009(4) -0.002(4) -0.014(4)
C9 0.028(5) 0.057(7) 0.039(6) 0.022(5) -0.011(4) -0.004(5)
C10 0.027(4) 0.032(5) 0.027(4) -0.005(4) 0.015(4) -0.004(3)
C11 0.048(6) 0.044(6) 0.043(6) -0.005(5) 0.038(5) -0.002(5)
C12 0.074(10) 0.040(7) 0.107(12) -0.003(7) 0.061(9) -0.018(6)
C13 0.036(5) 0.020(4) 0.029(5) -0.004(3) 0.010(4) -0.001(3)
C14 0.066(7) 0.012(4) 0.052(6) 0.000(4) 0.038(6) 0.001(4)
C15 0.117(11) 0.017(5) 0.085(9) -0.007(5) 0.063(8) 0.004(6)
S5 0.069(8) 0.057(7) 0.040(6) -0.004(5) -0.025(6) 0.018(6)
O24 0.16(3) 0.042(13) 0.032(12) -0.013(10) -0.049(15) 0.060(17)
O23 0.16(3) 0.042(13) 0.032(12) -0.013(10) -0.049(15) 0.060(17)
C19 0.038(15) 0.019(12) 0.055(19) 0.007(12) 0.000(13) 0.013(11)
C18 0.038(15) 0.019(12) 0.055(19) 0.007(12) 0.000(13) 0.013(11)
C16 0.11(3) 0.05(2) 0.024(15) -0.014(14) -0.037(18) 0.03(2)
C17 0.11(3) 0.05(2) 0.024(15) -0.014(14) -0.037(18) 0.03(2)
O25 0.039(5) 0.065(6) 0.093(7) 0.036(5) 0.024(5) 0.029(4)
C20 0.06(2) 0.035(18) 0.09(3) 0.035(18) 0.03(2) 0.010(16)
C21 0.06(2) 0.035(18) 0.09(3) 0.035(18) 0.03(2) 0.010(16)
Hf7 0.020(4) 0.020(4) 0.009(6) 0.000 0.000 0.000
Hf8 0.060(7) 0.060(7) 0.005(7) 0.000 0.000 0.000
Hf9 0.081(9) 0.053(7) 0.024(5) 0.014(5) -0.017(5) -0.019(6)

loop_
_atom_type_symbol
_atom_type_description
_atom_type_scat_dispersion_real
_atom_type_scat_dispersion_imag
_atom_type_scat_source
C C 0.0060 0.0030 'International Tables Vol C Tables 4.2.6.8 and 6.1.1.4'
H H 0.0000 0.0000 'International Tables Vol C Tables 4.2.6.8 and 6.1.1.4'
O O 0.0180 0.0100 'International Tables Vol C Tables 4.2.6.8 and 6.1.1.4'
S S 0.1740 0.1930 'International Tables Vol C Tables 4.2.6.8 and 6.1.1.4'
Hf Hf -1.6680 8.8820 'International Tables Vol C Tables 4.2.6.8 and 6.1.1.4'

loop_
_geom_angle_atom_site_label_1
_geom_angle_atom_site_label_2
_geom_angle_atom_site_label_3
_geom_angle
_geom_angle_site_symmetry_1
_geom_angle_site_symmetry_3
O11 Hf1 O13 93.7(3) . .
O11 Hf1 O17 145.6(3) . .
O13 Hf1 O17 96.2(3) . .
O11 Hf1 O18 94.1(4) . .
O13 Hf1 O18 145.3(3) . .
O17 Hf1 O18 96.2(4) . .
O11 Hf1 O14 72.4(3) . .
O13 Hf1 O14 69.3(3) . .
O17 Hf1 O14 80.5(3) . .
O18 Hf1 O14 144.9(3) . .
O11 Hf1 O12 69.4(2) . .
O13 Hf1 O12 72.3(3) . .
O17 Hf1 O12 144.9(3) . .
O18 Hf1 O12 78.9(3) . .
O14 Hf1 O12 122.7(3) . .
O11 Hf1 O8 141.8(2) . .
O13 Hf1 O8 79.3(3) . .
O17 Hf1 O8 72.6(3) . .
O18 Hf1 O8 73.8(3) . .
O14 Hf1 O8 135.8(3) . .
O12 Hf1 O8 72.7(3) . .
O11 Hf1 O9 78.1(2) . .
O13 Hf1 O9 143.3(3) . .
O17 Hf1 O9 74.3(3) . .
O18 Hf1 O9 71.4(3) . .
O14 Hf1 O9 74.1(3) . .
O12 Hf1 O9 133.8(3) . .
O8 Hf1 O9 128.2(2) . .
O13 Hf2 O15 94.6(3) . .
O13 Hf2 O6 144.02(19) . 62
O15 Hf2 O6 83.6(3) . 62
O13 Hf2 O6 144.03(19) . .
O15 Hf2 O6 83.6(3) . .
O6 Hf2 O6 71.7(4) 62 .
O13 Hf2 O7 85.3(2) . 62
O15 Hf2 O7 143.05(16) . 62
O6 Hf2 O7 75.6(2) 62 62
O6 Hf2 O7 117.1(2) . 62
O13 Hf2 O7 85.3(2) . .
O15 Hf2 O7 143.05(16) . .
O6 Hf2 O7 117.1(2) 62 .
O6 Hf2 O7 75.6(2) . .
O7 Hf2 O7 73.9(3) 62 .
O13 Hf2 O12 71.05(18) . 62
O15 Hf2 O12 70.34(19) . 62
O6 Hf2 O12 74.6(2) 62 62
O6 Hf2 O12 139.2(2) . 62
O7 Hf2 O12 74.8(2) 62 62
O7 Hf2 O12 141.9(2) . 62
O13 Hf2 O12 71.05(18) . .
O15 Hf2 O12 70.34(19) . .
O6 Hf2 O12 139.2(2) 62 .
O6 Hf2 O12 74.6(2) . .
O7 Hf2 O12 141.9(2) 62 .
O7 Hf2 O12 74.8(2) . .
O12 Hf2 O12 121.6(3) 62 .
O11 Hf3 O15 92.7(3) . .
O11 Hf3 O25 95.7(4) . .
O15 Hf3 O25 144.6(3) . .
O11 Hf3 O19 144.5(3) . .
O15 Hf3 O19 96.4(4) . .
O25 Hf3 O19 96.4(4) . .
O11 Hf3 O12 69.2(2) . .
O15 Hf3 O12 71.5(3) . .
O25 Hf3 O12 79.5(3) . .
O19 Hf3 O12 146.1(3) . .
O11 Hf3 O5 143.2(3) . .
O15 Hf3 O5 78.2(3) . .
O25 Hf3 O5 74.6(3) . .
O19 Hf3 O5 72.4(3) . .
O12 Hf3 O5 74.1(3) . .
O11 Hf3 O16 72.1(3) . .
O15 Hf3 O16 70.0(3) . .
O25 Hf3 O16 145.1(3) . .
O19 Hf3 O16 78.9(3) . .
O12 Hf3 O16 122.8(3) . .
O5 Hf3 O16 133.9(3) . .
O11 Hf3 O2 79.3(3) . .
O15 Hf3 O2 143.6(3) . .
O25 Hf3 O2 71.7(3) . .
O19 Hf3 O2 73.1(3) . .
O12 Hf3 O2 134.5(3) . .
O5 Hf3 O2 127.7(2) . .
O16 Hf3 O2 73.8(3) . .
O11 Hf4 O11 94.1(3) . 62
O11 Hf4 O10 141.8(2) . 62
O11 Hf4 O10 84.0(2) 62 62
O11 Hf4 O10 84.0(2) . .
O11 Hf4 O10 141.8(2) 62 .
O10 Hf4 O10 74.8(3) 62 .
O11 Hf4 O1 145.2(2) . 62
O11 Hf4 O1 85.7(2) 62 62
O10 Hf4 O1 72.8(2) 62 62
O10 Hf4 O1 116.8(2) . 62
O11 Hf4 O1 85.7(2) . .
O11 Hf4 O1 145.3(2) 62 .
O10 Hf4 O1 116.8(2) 62 .
O10 Hf4 O1 72.8(2) . .
O1 Hf4 O1 75.6(3) 62 .
O11 Hf4 O16 72.2(2) . .
O11 Hf4 O16 72.2(2) 62 .
O10 Hf4 O16 140.88(18) 62 .
O10 Hf4 O16 140.89(18) . .
O1 Hf4 O16 74.8(2) 62 .
O1 Hf4 O16 74.8(2) . .
O11 Hf4 O14 69.6(2) . .
O11 Hf4 O14 69.6(2) 62 .
O10 Hf4 O14 74.1(2) 62 .
O10 Hf4 O14 74.1(2) . .
O1 Hf4 O14 140.31(18) 62 .
O1 Hf4 O14 140.31(18) . .
O16 Hf4 O14 122.5(3) . .
O21 Hf5 O21 92.6(4) 89_554 .
O21 Hf5 O20 97.4(3) 89_554 .
O21 Hf5 O20 143.5(3) . .
O21 Hf5 O20 143.5(3) 89_554 43
O21 Hf5 O20 97.4(3) . 43
O20 Hf5 O20 95.1(6) . 43
O21 Hf5 O22 72.0(3) 89_554 43
O21 Hf5 O22 69.7(2) . 43
O20 Hf5 O22 146.7(3) . 43
O20 Hf5 O22 78.8(3) 43 43
O21 Hf5 O22 69.7(2) 89_554 .
O21 Hf5 O22 72.0(3) . .
O20 Hf5 O22 78.8(3) . .
O20 Hf5 O22 146.7(3) 43 .
O22 Hf5 O22 123.3(4) 43 .
O21 Hf5 O3 144.5(3) 89_554 .
O21 Hf5 O3 77.6(3) . .
O20 Hf5 O3 73.9(3) . .
O20 Hf5 O3 72.0(3) 43 .
O22 Hf5 O3 132.4(3) 43 .
O22 Hf5 O3 74.8(2) . .
O21 Hf5 O3 77.6(3) 89_554 43
O21 Hf5 O3 144.5(2) . 43
O20 Hf5 O3 72.0(3) . 43
O20 Hf5 O3 73.9(3) 43 43
O22 Hf5 O3 74.8(2) 43 43
O22 Hf5 O3 132.4(3) . 43
O3 Hf5 O3 128.5(3) . 43
O21 Hf6 O21 93.9(4) . 50
O21 Hf6 O4 84.4(2) . 51_565
O21 Hf6 O4 143.76(16) 50 51_565
O21 Hf6 O4 143.76(16) . 50
O21 Hf6 O4 84.4(2) 50 50
O4 Hf6 O4 117.4(3) 51_565 50
O21 Hf6 O4 143.76(16) . 4_565
O21 Hf6 O4 84.4(2) 50 4_565
O4 Hf6 O4 76.4(3) 51_565 4_565
O4 Hf6 O4 72.3(3) 50 4_565
O21 Hf6 O4 84.4(2) . .
O21 Hf6 O4 143.76(16) 50 .
O4 Hf6 O4 72.3(3) 51_565 .
O4 Hf6 O4 76.4(3) 50 .
O4 Hf6 O4 117.4(3) 4_565 .
O21 Hf6 O22 70.91(14) . .
O21 Hf6 O22 70.91(14) 50 .
O4 Hf6 O22 140.03(17) 51_565 .
O4 Hf6 O22 74.4(2) 50 .
O4 Hf6 O22 140.03(17) 4_565 .
O4 Hf6 O22 74.4(2) . .
O21 Hf6 O22 70.91(14) . 51_565
O21 Hf6 O22 70.91(14) 50 51_565
O4 Hf6 O22 74.4(2) 51_565 51_565
O4 Hf6 O22 140.03(17) 50 51_565
O4 Hf6 O22 74.4(2) 4_565 51_565
O4 Hf6 O22 140.04(17) . 51_565
O22 Hf6 O22 122.8(4) . 51_565
C5 S1 C2 92.2(4) . .
C8 S2 C8 89.7(6) 43 .
C11 S3 C11 91.3(7) . 72
C14 S4 C14 91.5(7) 51_565 .
C1 O1 Hf4 130.9(5) . .
C1 O2 Hf3 134.9(6) . .
C6 O3 Hf5 133.9(6) . .
C6 O4 Hf6 129.1(6) . .
C7 O5 Hf3 134.0(6) . .
C7 O6 Hf2 129.2(6) . .
C10 O7 Hf2 130.0(5) . .
C10 O8 Hf1 134.5(6) . .
C13 O9 Hf1 133.3(6) . .
C13 O10 Hf4 131.1(5) . .
Hf1 O11 Hf4 117.3(3) . .
Hf1 O11 Hf3 116.9(3) . .
Hf4 O11 Hf3 114.5(3) . .
Hf3 O12 Hf1 104.4(2) . .
Hf3 O12 Hf2 102.0(3) . .
Hf1 O12 Hf2 101.0(2) . .
Hf2 O13 Hf1 115.5(2) . .
Hf2 O13 Hf1 115.5(2) . 62
Hf1 O13 Hf1 116.5(4) . 62
Hf1 O14 Hf1 104.8(4) 62 .
Hf1 O14 Hf4 100.6(3) 62 .
Hf1 O14 Hf4 100.6(3) . .
Hf2 O15 Hf3 116.0(2) . 62
Hf2 O15 Hf3 116.0(2) . .
Hf3 O15 Hf3 116.3(4) 62 .
Hf3 O16 Hf3 103.7(4) 62 .
Hf3 O16 Hf4 101.0(3) 62 .
Hf3 O16 Hf4 101.0(3) . .
C16 O19 Hf3 123.0(9) . .
C19 O20 Hf5 127.8(19) . .
Hf6 O21 Hf5 116.1(2) . .
Hf6 O21 Hf5 116.1(2) . 51_565
Hf5 O21 Hf5 116.7(3) . 51_565
Hf5 O22 Hf5 103.9(3) . 50
Hf5 O22 Hf6 100.8(2) . .
Hf5 O22 Hf6 100.9(2) 50 .
O1 C1 O2 125.5(8) . .
O1 C1 C2 118.1(8) . .
O2 C1 C2 116.4(8) . .
C3 C2 C1 129.1(9) . .
C3 C2 S1 111.4(7) . .
C1 C2 S1 119.4(7) . .
C2 C3 C4 112.2(10) . .
C2 C3 H3A 123.9 . .
C4 C3 H3A 123.9 . .
C5 C4 C3 112.6(10) . .
C5 C4 H4A 123.7 . .
C3 C4 H4A 123.7 . .
C4 C5 C6 127.2(9) . .
C4 C5 S1 111.5(7) . .
C6 C5 S1 121.2(7) . .
O4 C6 O3 128.1(8) . .
O4 C6 C5 118.3(8) . .
O3 C6 C5 113.5(8) . .
O6 C7 O5 127.2(9) . .
O6 C7 C8 115.9(9) . .
O5 C7 C8 116.9(8) . .
C9 C8 C7 131.3(9) . .
C9 C8 S2 111.5(7) . .
C7 C8 S2 117.1(7) . .
C8 C9 C9 113.6(6) . 43
C8 C9 H9A 123.2 . .
C9 C9 H9A 123.2 43 .
O7 C10 O8 127.0(8) . .
O7 C10 C11 118.3(8) . .
O8 C10 C11 114.7(8) . .
C12 C11 C10 127.8(10) . .
C12 C11 S3 111.5(7) . .
C10 C11 S3 120.6(8) . .
C11 C12 C12 112.8(6) . 72
C11 C12 H12A 123.6 . .
C12 C12 H12A 123.6 72 .
O9 C13 O10 127.6(8) . .
O9 C13 C14 117.6(8) . .
O10 C13 C14 114.7(8) . .
C15 C14 C13 127.4(9) . .
C15 C14 S4 111.4(7) . .
C13 C14 S4 121.1(7) . .
C14 C15 C15 112.8(6) . 51_565
C14 C15 H15A 123.6 . .
C15 C15 H15A 123.6 51_565 .
C18 S5 C17 93(2) . .
C19 O24 O24 136(2) . 50
C16 O23 O23 135.3(16) . 62
O20 C19 O24 124(3) . .
O20 C19 C18 117(4) . .
O24 C19 C18 119(3) . .
C21 C18 C19 133(4) . .
C21 C18 S5 109(3) . .
C19 C18 S5 118(3) . .
O23 C16 O19 133(3) . .
O23 C16 C17 115(3) . .
O19 C16 C17 112(3) . .
C20 C17 C16 134(4) . .
C20 C17 S5 104(3) . .
C16 C17 S5 121(4) . .
C21 C20 C17 120(5) . .
C21 C20 H20A 120.0 . .
C17 C20 H20A 120.0 . .
C20 C21 C18 114(5) . .
C20 C21 H21A 123.2 . .
C18 C21 H21A 123.2 . .

loop_
_geom_bond_atom_site_label_1
_geom_bond_atom_site_label_2
_geom_bond_distance
_geom_bond_site_symmetry_2
Hf1 O11 2.054(6) .
Hf1 O13 2.066(4) .
Hf1 O17 2.155(7) .
Hf1 O18 2.174(7) .
Hf1 O14 2.217(5) .
Hf1 O12 2.226(6) .
Hf1 O8 2.267(6) .
Hf1 O9 2.267(6) .
Hf2 O13 2.058(8) .
Hf2 O15 2.061(8) .
Hf2 O6 2.203(6) 62
Hf2 O6 2.204(6) .
Hf2 O7 2.214(5) 62
Hf2 O7 2.214(5) .
Hf2 O12 2.294(6) 62
Hf2 O12 2.294(6) .
Hf3 O11 2.071(6) .
Hf3 O15 2.078(4) .
Hf3 O25 2.153(8) .
Hf3 O19 2.167(7) .
Hf3 O12 2.222(6) .
Hf3 O5 2.241(6) .
Hf3 O16 2.244(5) .
Hf3 O2 2.266(6) .
Hf4 O11 2.058(5) .
Hf4 O11 2.058(5) 62
Hf4 O10 2.162(5) 62
Hf4 O10 2.162(5) .
Hf4 O1 2.199(5) 62
Hf4 O1 2.199(5) .
Hf4 O16 2.255(8) .
Hf4 O14 2.346(9) .
Hf5 O21 2.069(4) 89_554
Hf5 O21 2.069(4) .
Hf5 O20 2.159(8) .
Hf5 O20 2.159(8) 43
Hf5 O22 2.237(5) 43
Hf5 O22 2.237(5) .
Hf5 O3 2.256(6) .
Hf5 O3 2.256(6) 43
Hf6 O21 2.055(7) .
Hf6 O21 2.055(7) 50
Hf6 O4 2.207(5) 51_565
Hf6 O4 2.207(5) 50
Hf6 O4 2.207(5) 4_565
Hf6 O4 2.207(5) .
Hf6 O22 2.302(8) .
Hf6 O22 2.303(8) 51_565
S1 C5 1.696(10) .
S1 C2 1.716(10) .
S2 C8 1.742(10) 43
S2 C8 1.742(10) .
S3 C11 1.711(11) .
S3 C11 1.711(11) 72
S4 C14 1.711(10) 51_565
S4 C14 1.711(10) .
O1 C1 1.267(11) .
O2 C1 1.273(12) .
O3 C6 1.265(12) .
O4 C6 1.242(11) .
O5 C7 1.268(12) .
O6 C7 1.252(11) .
O7 C10 1.240(11) .
O8 C10 1.281(11) .
O9 C13 1.259(11) .
O10 C13 1.269(10) .
O13 Hf1 2.066(4) 62
O14 Hf1 2.217(5) 62
O15 Hf3 2.078(4) 62
O16 Hf3 2.244(5) 62
O19 C16 1.271(18) .
O20 C19 1.28(4) .
O21 Hf5 2.069(4) 51_565
O22 Hf5 2.237(5) 50
C1 C2 1.473(11) .
C2 C3 1.361(15) .
C3 C4 1.418(15) .
C3 H3A 0.9300 .
C4 C5 1.368(14) .
C4 H4A 0.9300 .
C5 C6 1.502(11) .
C7 C8 1.479(12) .
C8 C9 1.346(14) .
C9 C9 1.38(2) 43
C9 H9A 0.9300 .
C10 C11 1.500(11) .
C11 C12 1.345(17) .
C12 C12 1.40(2) 72
C12 H12A 0.9300 .
C13 C14 1.475(12) .
C14 C15 1.366(15) .
C15 C15 1.39(2) 51_565
C15 H15A 0.9300 .
S5 C18 1.76(4) .
S5 C17 1.80(5) .
O24 C19 1.35(6) .
O24 O24 1.45(6) 50
O23 C16 1.263(19) .
O23 O23 1.38(5) 62
C19 C18 1.52(6) .
C18 C21 1.43(7) .
C16 C17 1.524(19) .
C17 C20 1.46(7) .
C20 C21 1.29(8) .
C20 H20A 0.9300 .
C21 H21A 0.9300 .
